data_7041710
loop_
_publ_author_name
'Rok, M.'
'Prytys, J. K.'
'Kinzhybalo, V.'
'Bator, G.'

_publ_section_title
;
 Flexible crystals of perovskite-like coordination polymers with a tunable
 and switchable organic guest: (CH3NH3)2[KFe(CN)6] and
 (CH3NH3)2[KCo(CN)6].
;
_journal_issue 7
_journal_name_full 'Dalton transactions (Cambridge, England : 2003)'
_journal_page_first 2322
_journal_page_last 2331
_journal_paper_doi 10.1039/c6dt03915d
_journal_volume 46
_journal_year 2017
_chemical_formula_moiety '0.5(C12 Co2 K2 N12), 4(C0.5 H3 N0.5)'
_chemical_formula_sum 'C8 H12 Co K N8'
_chemical_formula_weight 318.29
_space_group_crystal_system cubic
_space_group_IT_number 225
_space_group_name_Hall '-F 4 2 3'
_space_group_name_H-M_alt 'F m -3 m'
_symmetry_space_group_name_Hall '-F 4 2 3'
_symmetry_space_group_name_H-M 'F m -3 m'
_atom_sites_solution_hydrogens difmap
_atom_sites_solution_primary direct
_audit_creation_date 2016-10-07
_audit_creation_method
;
Olex2 1.2
(compiled 2016.09.09 svn.r3337 for OlexSys, GUI svn.r5227)
;
_audit_update_record
;
2016-10-07 deposited with the CCDC.
2017-01-16 downloaded from the CCDC.
;
_cell_angle_alpha 90
_cell_angle_beta 90
_cell_angle_gamma 90
_cell_formula_units_Z 4
_cell_length_a 11.38833(18)
_cell_length_b 11.38833(18)
_cell_length_c 11.38833(18)
_cell_measurement_reflns_used 2768
_cell_measurement_temperature 443(2)
_cell_measurement_theta_max 29.3480
_cell_measurement_theta_min 3.0910
_cell_volume 1477.00(4)
_computing_cell_refinement 'CrysAlisPro 1.171.38.34a (Rigaku OD, 2015)'
_computing_data_collection 'CrysAlisPro 1.171.38.34a (Rigaku OD, 2015)'
_computing_data_reduction 'CrysAlisPro 1.171.38.34a (Rigaku OD, 2015)'
_computing_molecular_graphics 'Olex2 (Dolomanov et al., 2009)'
_computing_publication_material 'Olex2 (Dolomanov et al., 2009)'
_computing_structure_refinement 'ShelXL (Sheldrick, 2015)'
_computing_structure_solution 'ShelXT (Sheldrick, 2015)'
_diffrn_ambient_temperature 443.15
_diffrn_detector 'CCD plate'
_diffrn_detector_area_resol_mean 8.4350
_diffrn_detector_type 'Sapphire1, long nozzle'
_diffrn_measured_fraction_theta_full 0.981
_diffrn_measured_fraction_theta_max 0.981
_diffrn_measurement_details
;
List of Runs (angles in degrees, time in seconds):

  # Type    Start    End  Width  t~exp~   \w     \q     \k     \f   Frames
#--------------------------------------------------------------------------
  1  \w    -67.00 122.75   0.75   25.00    --   28.00   0.00   0.00  253
  2  \w    -36.00  79.50   0.75   25.00    --   34.00 -84.00   0.00  154
  3  \w    -36.00  79.50   0.75   25.00    --   34.00 -84.00  88.00  154
  4  \w    -36.00  79.50   0.75   25.00    --   34.00 -84.00 180.00  154
  5  \w    -36.00  79.50   0.75   25.00    --   34.00 -84.00 268.00  154
  6  \w    -26.00 -11.75   0.75   25.00    --   28.00  45.00  45.00   19
;
_diffrn_measurement_device 'four-circle diffractometer'
_diffrn_measurement_device_type 'Xcalibur, Sapphire1, long nozzle'
_diffrn_measurement_method '\w scans'
_diffrn_orient_matrix_type 'CrysAlisPro convention (1999,Acta A55,543-557)'
_diffrn_orient_matrix_UB_11 -0.0435652000
_diffrn_orient_matrix_UB_12 -0.0175969000
_diffrn_orient_matrix_UB_13 -0.0409068000
_diffrn_orient_matrix_UB_21 -0.0440360000
_diffrn_orient_matrix_UB_22 0.0085299000
_diffrn_orient_matrix_UB_23 0.0432080000
_diffrn_orient_matrix_UB_31 -0.0065136000
_diffrn_orient_matrix_UB_32 0.0591475000
_diffrn_orient_matrix_UB_33 -0.0183548000
_diffrn_radiation_monochromator graphite
_diffrn_radiation_probe x-ray
_diffrn_radiation_type MoK\a
_diffrn_radiation_wavelength 0.71073
_diffrn_reflns_av_R_equivalents 0.0241
_diffrn_reflns_av_unetI/netI 0.0066
_diffrn_reflns_Laue_measured_fraction_full 0.981
_diffrn_reflns_Laue_measured_fraction_max 0.981
_diffrn_reflns_limit_h_max 13
_diffrn_reflns_limit_h_min -14
_diffrn_reflns_limit_k_max 14
_diffrn_reflns_limit_k_min -8
_diffrn_reflns_limit_l_max 14
_diffrn_reflns_limit_l_min -14
_diffrn_reflns_number 3079
_diffrn_reflns_point_group_measured_fraction_full 0.981
_diffrn_reflns_point_group_measured_fraction_max 0.981
_diffrn_reflns_theta_full 26.000
_diffrn_reflns_theta_max 26.187
_diffrn_reflns_theta_min 3.098
_diffrn_source 'fine-focus sealed X-ray tube'
_diffrn_source_type 'Enhance (Mo) X-ray Source'
_exptl_absorpt_coefficient_mu 1.440
_exptl_absorpt_correction_T_max 0.766
_exptl_absorpt_correction_T_min 0.665
_exptl_absorpt_correction_type analytical
_exptl_absorpt_process_details
;
CrysAlisPro 1.171.38.34a (Rigaku Oxford Diffraction, 2015)
Analytical numeric absorption correction using a multifaceted crystal
            model based on expressions derived by R.C. Clark & J.S. Reid.
(Clark, R. C. & Reid, J. S. (1995). Acta Cryst. A51, 887-897)
Empirical absorption correction using spherical harmonics,
 implemented in SCALE3 ABSPACK scaling algorithm.
;
_exptl_crystal_density_diffrn 1.431
_exptl_crystal_F_000 648
_exptl_crystal_size_max 0.33
_exptl_crystal_size_mid 0.32
_exptl_crystal_size_min 0.2
_refine_diff_density_max 0.748
_refine_diff_density_min -0.633
_refine_diff_density_rms 0.178
_refine_ls_extinction_method none
_refine_ls_goodness_of_fit_ref 1.280
_refine_ls_hydrogen_treatment refxyz
_refine_ls_matrix_type full
_refine_ls_number_parameters 19
_refine_ls_number_reflns 104
_refine_ls_number_restraints 2
_refine_ls_restrained_S_all 1.289
_refine_ls_R_factor_all 0.0702
_refine_ls_R_factor_gt 0.0702
_refine_ls_shift/su_max 0.000
_refine_ls_shift/su_mean 0.000
_refine_ls_structure_factor_coef Fsqd
_refine_ls_weighting_details 'w=1/[\s^2^(Fo^2^)+(0.1120P)^2^] where P=(Fo^2^+2Fc^2^)/3'
_refine_ls_weighting_scheme calc
_refine_ls_wR_factor_gt 0.1299
_refine_ls_wR_factor_ref 0.1299
_reflns_Friedel_coverage 0.000
_reflns_number_gt 104
_reflns_number_total 104
_reflns_threshold_expression 'I > 2\s(I)'
_cod_data_source_file c6dt03915d2.cif
_cod_data_source_block prytsco170caa
_cod_depositor_comments 'Adding full bibliography for 7041709--7041710.cif.'
_cod_original_cell_volume 1477.00(7)
_cod_database_code 7041710
_chemical_oxdiff_formula 'C8 Co K N8'
_shelx_space_group_comment
;
The symmetry employed for this shelxl refinement is uniquely defined
by the following loop, which should always be used as a source of
symmetry information in preference to the above space-group names.
They are only intended as comments.
;
_shelx_estimated_absorpt_t_max 0.762
_shelx_estimated_absorpt_t_min 0.648
_reflns_odcompleteness_completeness 100.00
_reflns_odcompleteness_iscentric 1
_reflns_odcompleteness_theta 26.32
_olex2_refinement_description
;
1. Fixed Uiso
 At 1.5 times of:
  All N(H) groups
2. Restrained distances
 N2-H2A
 0.9 with sigma of 0.002
 H2A-N1
 1.65 with sigma of 0.02
3. Others
 Fixed Sof: C2(0.04167) N2(0.04167) H2A(0.125) H2(0.125)
;
_shelx_shelxl_version_number 2014/7
_olex2_submission_special_instructions 'No special instructions were received'
_oxdiff_exptl_absorpt_empirical_details
;
Empirical correction (ABSPACK) includes:
- Absorption correction using spherical harmonics
- Frame scaling
;
_oxdiff_exptl_absorpt_empirical_full_max 1.211
_oxdiff_exptl_absorpt_empirical_full_min 0.878

loop_
_space_group_symop_operation_xyz
'x, y, z'
'-x, -y, z'
'-x, y, -z'
'x, -y, -z'
'z, x, y'
'z, -x, -y'
'-z, -x, y'
'-z, x, -y'
'y, z, x'
'-y, z, -x'
'y, -z, -x'
'-y, -z, x'
'y, x, -z'
'-y, -x, -z'
'y, -x, z'
'-y, x, z'
'x, z, -y'
'-x, z, y'
'-x, -z, -y'
'x, -z, y'
'z, y, -x'
'z, -y, x'
'-z, y, x'
'-z, -y, -x'
'x, y+1/2, z+1/2'
'-x, -y+1/2, z+1/2'
'-x, y+1/2, -z+1/2'
'x, -y+1/2, -z+1/2'
'z, x+1/2, y+1/2'
'z, -x+1/2, -y+1/2'
'-z, -x+1/2, y+1/2'
'-z, x+1/2, -y+1/2'
'y, z+1/2, x+1/2'
'-y, z+1/2, -x+1/2'
'y, -z+1/2, -x+1/2'
'-y, -z+1/2, x+1/2'
'y, x+1/2, -z+1/2'
'-y, -x+1/2, -z+1/2'
'y, -x+1/2, z+1/2'
'-y, x+1/2, z+1/2'
'x, z+1/2, -y+1/2'
'-x, z+1/2, y+1/2'
'-x, -z+1/2, -y+1/2'
'x, -z+1/2, y+1/2'
'z, y+1/2, -x+1/2'
'z, -y+1/2, x+1/2'
'-z, y+1/2, x+1/2'
'-z, -y+1/2, -x+1/2'
'x+1/2, y, z+1/2'
'-x+1/2, -y, z+1/2'
'-x+1/2, y, -z+1/2'
'x+1/2, -y, -z+1/2'
'z+1/2, x, y+1/2'
'z+1/2, -x, -y+1/2'
'-z+1/2, -x, y+1/2'
'-z+1/2, x, -y+1/2'
'y+1/2, z, x+1/2'
'-y+1/2, z, -x+1/2'
'y+1/2, -z, -x+1/2'
'-y+1/2, -z, x+1/2'
'y+1/2, x, -z+1/2'
'-y+1/2, -x, -z+1/2'
'y+1/2, -x, z+1/2'
'-y+1/2, x, z+1/2'
'x+1/2, z, -y+1/2'
'-x+1/2, z, y+1/2'
'-x+1/2, -z, -y+1/2'
'x+1/2, -z, y+1/2'
'z+1/2, y, -x+1/2'
'z+1/2, -y, x+1/2'
'-z+1/2, y, x+1/2'
'-z+1/2, -y, -x+1/2'
'x+1/2, y+1/2, z'
'-x+1/2, -y+1/2, z'
'-x+1/2, y+1/2, -z'
'x+1/2, -y+1/2, -z'
'z+1/2, x+1/2, y'
'z+1/2, -x+1/2, -y'
'-z+1/2, -x+1/2, y'
'-z+1/2, x+1/2, -y'
'y+1/2, z+1/2, x'
'-y+1/2, z+1/2, -x'
'y+1/2, -z+1/2, -x'
'-y+1/2, -z+1/2, x'
'y+1/2, x+1/2, -z'
'-y+1/2, -x+1/2, -z'
'y+1/2, -x+1/2, z'
'-y+1/2, x+1/2, z'
'x+1/2, z+1/2, -y'
'-x+1/2, z+1/2, y'
'-x+1/2, -z+1/2, -y'
'x+1/2, -z+1/2, y'
'z+1/2, y+1/2, -x'
'z+1/2, -y+1/2, x'
'-z+1/2, y+1/2, x'
'-z+1/2, -y+1/2, -x'
'-x, -y, -z'
'x, y, -z'
'x, -y, z'
'-x, y, z'
'-z, -x, -y'
'-z, x, y'
'z, x, -y'
'z, -x, y'
'-y, -z, -x'
'y, -z, x'
'-y, z, x'
'y, z, -x'
'-y, -x, z'
'y, x, z'
'-y, x, -z'
'y, -x, -z'
'-x, -z, y'
'x, -z, -y'
'x, z, y'
'-x, z, -y'
'-z, -y, x'
'-z, y, -x'
'z, -y, -x'
'z, y, x'
'-x, -y+1/2, -z+1/2'
'x, y+1/2, -z+1/2'
'x, -y+1/2, z+1/2'
'-x, y+1/2, z+1/2'
'-z, -x+1/2, -y+1/2'
'-z, x+1/2, y+1/2'
'z, x+1/2, -y+1/2'
'z, -x+1/2, y+1/2'
'-y, -z+1/2, -x+1/2'
'y, -z+1/2, x+1/2'
'-y, z+1/2, x+1/2'
'y, z+1/2, -x+1/2'
'-y, -x+1/2, z+1/2'
'y, x+1/2, z+1/2'
'-y, x+1/2, -z+1/2'
'y, -x+1/2, -z+1/2'
'-x, -z+1/2, y+1/2'
'x, -z+1/2, -y+1/2'
'x, z+1/2, y+1/2'
'-x, z+1/2, -y+1/2'
'-z, -y+1/2, x+1/2'
'-z, y+1/2, -x+1/2'
'z, -y+1/2, -x+1/2'
'z, y+1/2, x+1/2'
'-x+1/2, -y, -z+1/2'
'x+1/2, y, -z+1/2'
'x+1/2, -y, z+1/2'
'-x+1/2, y, z+1/2'
'-z+1/2, -x, -y+1/2'
'-z+1/2, x, y+1/2'
'z+1/2, x, -y+1/2'
'z+1/2, -x, y+1/2'
'-y+1/2, -z, -x+1/2'
'y+1/2, -z, x+1/2'
'-y+1/2, z, x+1/2'
'y+1/2, z, -x+1/2'
'-y+1/2, -x, z+1/2'
'y+1/2, x, z+1/2'
'-y+1/2, x, -z+1/2'
'y+1/2, -x, -z+1/2'
'-x+1/2, -z, y+1/2'
'x+1/2, -z, -y+1/2'
'x+1/2, z, y+1/2'
'-x+1/2, z, -y+1/2'
'-z+1/2, -y, x+1/2'
'-z+1/2, y, -x+1/2'
'z+1/2, -y, -x+1/2'
'z+1/2, y, x+1/2'
'-x+1/2, -y+1/2, -z'
'x+1/2, y+1/2, -z'
'x+1/2, -y+1/2, z'
'-x+1/2, y+1/2, z'
'-z+1/2, -x+1/2, -y'
'-z+1/2, x+1/2, y'
'z+1/2, x+1/2, -y'
'z+1/2, -x+1/2, y'
'-y+1/2, -z+1/2, -x'
'y+1/2, -z+1/2, x'
'-y+1/2, z+1/2, x'
'y+1/2, z+1/2, -x'
'-y+1/2, -x+1/2, z'
'y+1/2, x+1/2, z'
'-y+1/2, x+1/2, -z'
'y+1/2, -x+1/2, -z'
'-x+1/2, -z+1/2, y'
'x+1/2, -z+1/2, -y'
'x+1/2, z+1/2, y'
'-x+1/2, z+1/2, -y'
'-z+1/2, -y+1/2, x'
'-z+1/2, y+1/2, -x'
'z+1/2, -y+1/2, -x'
'z+1/2, y+1/2, x'

loop_
_atom_site_label
_atom_site_type_symbol
_atom_site_fract_x
_atom_site_fract_y
_atom_site_fract_z
_atom_site_U_iso_or_equiv
_atom_site_adp_type
_atom_site_occupancy
_atom_site_site_symmetry_order
_atom_site_calc_flag
_atom_site_refinement_flags_posn
_atom_site_refinement_flags_adp
_atom_site_refinement_flags_occupancy
Co1 Co 0.0000 0.5000 0.0000 0.0414(9) Uani 1 48 d S T P
K1 K 0.0000 0.5000 0.5000 0.0549(11) Uani 1 48 d S T P
C1 C 0.0000 0.5000 0.1635(10) 0.121(3) Uani 1 8 d S T P
N1 N 0.0000 0.5000 0.2615(11) 0.220(16) Uani 1 8 d DS T P
C2 C 0.201(3) 0.299(3) 0.299(3) 0.136(15) Uani 0.25 6 d S T P
N2 N 0.147(2) 0.353(2) 0.353(2) 0.164(19) Uani 0.25 6 d DS T P
H2A H 0.097(4) 0.403(4) 0.317(11) 0.246 Uiso 0.25 2 d DRS T P
H2 H 0.2500 0.300(8) 0.2500 0.01(3) Uiso 0.5 4 d S T P

loop_
_atom_site_aniso_label
_atom_site_aniso_U_11
_atom_site_aniso_U_22
_atom_site_aniso_U_33
_atom_site_aniso_U_23
_atom_site_aniso_U_13
_atom_site_aniso_U_12
Co1 0.0414(9) 0.0414(9) 0.0414(9) 0.000 0.000 0.000
K1 0.0549(11) 0.0549(11) 0.0549(11) 0.000 0.000 0.000
C1 0.155(5) 0.155(5) 0.053(3) 0.000 0.000 0.000
N1 0.30(2) 0.30(2) 0.055(6) 0.000 0.000 0.000
C2 0.136(15) 0.136(15) 0.136(15) -0.01(2) 0.01(2) 0.01(2)
N2 0.164(19) 0.164(19) 0.164(19) -0.02(2) 0.02(2) 0.02(2)

loop_
_atom_type_symbol
_atom_type_description
_atom_type_scat_dispersion_real
_atom_type_scat_dispersion_imag
_atom_type_scat_source
C C 0.0033 0.0016 'International Tables Vol C Tables 4.2.6.8 and 6.1.1.4'
H H 0.0000 0.0000 'International Tables Vol C Tables 4.2.6.8 and 6.1.1.4'
Co Co 0.3494 0.9721 'International Tables Vol C Tables 4.2.6.8 and 6.1.1.4'
K K 0.2009 0.2494 'International Tables Vol C Tables 4.2.6.8 and 6.1.1.4'
N N 0.0061 0.0033 'International Tables Vol C Tables 4.2.6.8 and 6.1.1.4'

loop_
_exptl_crystal_face_index_h
_exptl_crystal_face_index_k
_exptl_crystal_face_index_l
_exptl_crystal_face_perp_dist
0 0 1 0.1602
1 0 0 0.1151
0 -1 0 0.1718
0 1 0 0.1534
-1 0 0 0.0861
0 0 -1 0.1602
0 1 -1 0.1694
1 -1 1 0.1950
13 8 5 0.1613
-1 0 1 0.1516
0 1 1 0.1828
1 0 -1 0.1628

loop_
_geom_angle_atom_site_label_1
_geom_angle_atom_site_label_2
_geom_angle_atom_site_label_3
_geom_angle
_geom_angle_site_symmetry_1
_geom_angle_site_symmetry_3
C1 Co1 C1 90.0 . 177
C1 Co1 C1 90.000(1) 97_565 125
C1 Co1 C1 90.0 97_565 81_455
C1 Co1 C1 180.0 . 97_565
C1 Co1 C1 90.0 . 81_455
C1 Co1 C1 90.0 177 97_565
C1 Co1 C1 90.000(1) 177 125
C1 Co1 C1 90.000(1) . 29_554
C1 Co1 C1 180.0 29_554 125
C1 Co1 C1 90.0 177 29_554
C1 Co1 C1 180.0 177 81_455
C1 Co1 C1 90.0 97_565 29_554
C1 Co1 C1 90.0 29_554 81_455
C1 Co1 C1 90.0 . 125
C1 Co1 C1 90.000(1) 125 81_455
N1 K1 N1 90.000(2) . 77_455
N1 K1 N1 180.0 153_565 57_455
N1 K1 N1 90.000(2) 153_565 173_556
N1 K1 N1 180.0 . 97_566
N1 K1 N1 180.0 77_455 173_556
N1 K1 N1 90.000(1) 77_455 97_566
N1 K1 N1 90.0 97_566 57_455
N1 K1 N1 90.000(1) 77_455 153_565
N1 K1 N1 90.0 . 173_556
N1 K1 N1 90.000(1) 97_566 153_565
N1 K1 N1 90.000(2) 97_566 173_556
N1 K1 N1 90.000(1) . 57_455
N1 K1 N1 90.000(1) 57_455 173_556
N1 K1 N1 90.000(2) 77_455 57_455
N1 K1 N1 90.0 . 153_565
N1 K1 H2A 36.9(8) . .
N1 K1 H2A 64.9(5) 173_556 .
N1 K1 H2A 64.9(5) 57_455 .
N1 K1 H2A 115.1(5) 77_455 .
N1 K1 H2A 143.1(8) 97_566 .
N1 K1 H2A 115.1(5) 153_565 .
N1 C1 Co1 180.0 . .
C1 N1 K1 180.0 . .
C2 C2 C2 60.003(2) 74 51
C2 C2 C2 60.001(1) 28 74
C2 C2 C2 60.001(1) 28 51
C2 C2 H2 1(8) 51 .
C2 C2 H2 61(6) 74 .
C2 C2 H2 61(6) 28 .
N2 C2 C2 144.734(11) 79 74
N2 C2 C2 144.734(16) . 51
N2 C2 C2 144.74(3) 79 28
N2 C2 C2 144.734(12) . 74
N2 C2 C2 144.734(16) 181 51
N2 C2 C2 144.734(11) 58 74
N2 C2 C2 144.734(16) 79 51
N2 C2 C2 144.734(15) 166 51
N2 C2 C2 144.734(15) 58 51
N2 C2 C2 144.74(3) 58 28
N2 C2 C2 144.734(16) 115 51
N2 C2 C2 144.74(3) 181 28
N2 C2 C2 144.74(3) . 28
N2 C2 C2 144.734(11) 181 74
N2 C2 C2 144.74(3) 166 28
N2 C2 C2 144.734(12) 115 74
N2 C2 C2 144.734(11) 166 74
N2 C2 C2 144.74(3) 115 28
N2 C2 N2 0(2) 79 166
N2 C2 N2 0(2) . 181
N2 C2 N2 0(2) 58 115
N2 C2 N2 0.000(9) . 166
N2 C2 N2 0(4) 79 115
N2 C2 N2 0(4) 58 166
N2 C2 N2 0(4) 79 181
N2 C2 N2 0.000(9) 115 166
N2 C2 N2 0(2) 58 181
N2 C2 N2 0(4) 79 .
N2 C2 N2 0(4) . 115
N2 C2 N2 0(2) 79 58
N2 C2 N2 0(4) 181 115
N2 C2 N2 0.000(9) . 58
N2 C2 N2 0(2) 181 166
N2 C2 H2 144(8) 181 .
N2 C2 H2 144(8) . .
N2 C2 H2 144(8) 79 .
N2 C2 H2 144(8) 115 .
N2 C2 H2 144(8) 166 .
N2 C2 H2 144(8) 58 .
C2 N2 H2A 117(10) . .
N2 N2 C2 92(10) 181 .
N2 N2 C2 92(10) 79 .
N2 N2 C2 0(10) 115 .
N2 N2 C2 92(10) 166 .
N2 N2 C2 92(10) 58 .
N2 N2 N2 0(10) 79 115
N2 N2 N2 0(10) 166 115
N2 N2 N2 0(10) 58 181
N2 N2 N2 0(10) 166 79
N2 N2 N2 0(10) 115 58
N2 N2 N2 0(10) 115 181
N2 N2 N2 0(10) 166 58
N2 N2 N2 0(10) 166 181
N2 N2 N2 0(10) 79 58
N2 N2 N2 0(10) 79 181
N2 N2 H2A 88(10) 79 .
N2 N2 H2A 39(10) 166 .
N2 N2 H2A 88(10) 181 .
N2 N2 H2A 0(10) 115 .
N2 N2 H2A 39(10) 58 .

loop_
_geom_bond_atom_site_label_1
_geom_bond_atom_site_label_2
_geom_bond_distance
_geom_bond_site_symmetry_2
Co1 C1 1.862(11) .
Co1 C1 1.862(11) 125
Co1 C1 1.862(11) 29_554
Co1 C1 1.862(11) 177
Co1 C1 1.862(11) 97_565
Co1 C1 1.862(11) 81_455
K1 N1 2.716(12) .
K1 N1 2.717(12) 173_556
K1 N1 2.717(12) 57_455
K1 N1 2.717(12) 97_566
K1 N1 2.717(12) 153_565
K1 N1 2.717(12) 77_455
K1 H2A 2.61(13) .
C1 N1 1.116(16) .
C2 C2 1.57(10) 74
C2 C2 1.57(10) 51
C2 C2 1.57(10) 28
C2 N2 1.07(6) 181
C2 N2 1.07(6) .
C2 N2 1.07(6) 79
C2 N2 1.07(6) 115
C2 N2 1.07(6) 58
C2 N2 1.07(6) 166
C2 H2 0.78(5) .
N2 N2 0.00000(3) 166
N2 N2 0.00000(3) 58
N2 N2 0.00(5) 181
N2 N2 0.00(5) 79
N2 N2 0.00(5) 115
N2 H2A 0.900(2) .

loop_
_geom_hbond_atom_site_label_D
_geom_hbond_atom_site_label_H
_geom_hbond_atom_site_label_A
_geom_hbond_distance_DH
_geom_hbond_distance_HA
_geom_hbond_distance_DA
_geom_hbond_angle_DHA
_geom_hbond_site_symmetry_A
C2 H2 N2 0.78(5) 1.77(5) 2.52(7) 161(10) 51

loop_
_geom_torsion_atom_site_label_1
_geom_torsion_atom_site_label_2
_geom_torsion_atom_site_label_3
_geom_torsion_atom_site_label_4
_geom_torsion
_geom_torsion_site_symmetry_1
_geom_torsion_site_symmetry_4
C2 C2 N2 N2 -29(41) 28 166
C2 C2 N2 N2 149(100) 51 181
C2 C2 N2 N2 -29(41) 28 58
C2 C2 N2 N2 -149(100) 74 166
C2 C2 N2 N2 0(100) 74 115
C2 C2 N2 N2 91(100) 51 166
C2 C2 N2 N2 -91(100) 74 181
C2 C2 N2 N2 29(100) 28 181
C2 C2 N2 N2 0.000(3) 28 115
C2 C2 N2 N2 29(100) 28 79
C2 C2 N2 N2 0.000(6) 51 115
C2 C2 N2 N2 -91(100) 74 79
C2 C2 N2 N2 -149(100) 74 58
C2 C2 N2 N2 91(100) 51 58
C2 C2 N2 N2 149(100) 51 79
N2 C2 N2 N2 0(100) 115 181
N2 C2 N2 N2 0(100) 115 58
N2 C2 N2 N2 0.000(7) 79 181
N2 C2 N2 N2 0(100) 58 79
N2 C2 N2 N2 0.000(9) 58 166
N2 C2 N2 N2 0(100) 115 166
N2 C2 N2 N2 0(100) 181 58
N2 C2 N2 N2 0(100) 115 79
N2 C2 N2 N2 0.000(9) 166 58
N2 C2 N2 N2 0(100) 166 79
N2 C2 N2 N2 0(100) 181 166
N2 C2 N2 N2 0(100) 79 166
N2 C2 N2 N2 0(100) 79 58
N2 C2 N2 N2 0(100) 58 181
N2 C2 N2 N2 0(100) 79 115
N2 C2 N2 N2 0(100) 166 181
N2 C2 N2 N2 0(100) 58 115
N2 C2 N2 N2 0.000(7) 181 79
N2 C2 N2 N2 0(100) 181 115
N2 C2 N2 N2 0(100) 166 115

loop_
_exptl_oxdiff_crystal_face_indexfrac_h
_exptl_oxdiff_crystal_face_indexfrac_k
_exptl_oxdiff_crystal_face_indexfrac_l
_exptl_oxdiff_crystal_face_x
_exptl_oxdiff_crystal_face_y
_exptl_oxdiff_crystal_face_z
-0.0008 0.0005 0.9954 -0.0407 0.0431 -0.0182
0.9961 0.0001 0.0004 -0.0434 -0.0438 -0.0065
0.0004 -0.9954 -0.0003 0.0175 -0.0085 -0.0589
-0.0004 0.9954 0.0003 -0.0175 0.0085 0.0589
-0.9961 -0.0001 -0.0004 0.0434 0.0438 0.0065
0.0008 -0.0005 -0.9954 0.0407 -0.0431 0.0182
0.0004 0.9950 -0.9952 0.0232 -0.0345 0.0771
0.9957 -0.9948 0.9955 -0.0666 -0.0093 -0.0836
12.9258 7.9164 5.2618 -0.9177 -0.2743 0.2875
-0.9969 0.0003 0.9951 0.0027 0.0869 -0.0118
-0.0012 0.9959 0.9957 -0.0582 0.0516 0.0406
0.9969 -0.0003 -0.9951 -0.0027 -0.0869 0.0118
